data_4029472
loop_
_publ_author_name
'Kelley, Brandon T.'
'Carroll, Patrick'
'Joulli\'e, Madeleine M'

_publ_section_title
;
 Possible Reason for the Unusual Regioselectivity in Nucleophilic Ring
 Opening of Trisubstituted Aziridines under Mildly Basic Conditions.
;
_journal_issue 11
_journal_name_full 'The Journal of organic chemistry'
_journal_page_first 5121
_journal_page_last 5133
_journal_paper_doi 10.1021/jo5006685
_journal_volume 79
_journal_year 2014
_chemical_formula_sum 'C19 H28 N2 O5 S Si'
_chemical_formula_weight 424.58
_space_group_IT_number 4
_symmetry_cell_setting monoclinic
_symmetry_Int_Tables_number 4
_symmetry_space_group_name_Hall 'P 2yb'
_symmetry_space_group_name_H-M 'P 1 21 1'
_atom_sites_solution_hydrogens geom
_atom_sites_solution_primary direct
_audit_creation_method SHELXL-97
_cell_angle_alpha 90.00
_cell_angle_beta 96.822(2)
_cell_angle_gamma 90.00
_cell_formula_units_Z 2
_cell_length_a 9.9560(4)
_cell_length_b 7.9270(3)
_cell_length_c 14.0034(6)
_cell_measurement_temperature 100(1)
_cell_volume 1097.34(8)
_computing_data_collection 'Bruker APEX2'
_computing_data_reduction 'Bruker SAINT'
_computing_structure_refinement 'SHELXL-97 (Sheldrick, 2008)'
_computing_structure_solution 'SHELXS-97 (Sheldrick, 2008)'
_diffrn_ambient_temperature 100(1)
_diffrn_measured_fraction_theta_full 1.000
_diffrn_measured_fraction_theta_max 1.000
_diffrn_measurement_device 'CCD Area Detector'
_diffrn_measurement_device_type 'Bruker APEXII'
_diffrn_measurement_method 'phi and omega scans'
_diffrn_radiation_monochromator graphite
_diffrn_radiation_source 'sealed tube'
_diffrn_radiation_type MoK\a
_diffrn_radiation_wavelength 0.71073
_diffrn_reflns_av_R_equivalents 0.0196
_diffrn_reflns_av_sigmaI/netI 0.0147
_diffrn_reflns_limit_h_max 12
_diffrn_reflns_limit_h_min -12
_diffrn_reflns_limit_k_max 9
_diffrn_reflns_limit_k_min -9
_diffrn_reflns_limit_l_max 16
_diffrn_reflns_limit_l_min -16
_diffrn_reflns_number 19397
_diffrn_reflns_theta_full 25.38
_diffrn_reflns_theta_max 25.38
_diffrn_reflns_theta_min 2.06
_exptl_absorpt_coefficient_mu 0.233
_exptl_absorpt_correction_T_max 0.7452
_exptl_absorpt_correction_T_min 0.6764
_exptl_absorpt_correction_type multi-scan
_exptl_absorpt_process_details '(SADABS; Sheldrick, 2007)'
_exptl_crystal_density_diffrn 1.285
_exptl_crystal_density_method 'not measured'
_exptl_crystal_F_000 452
_exptl_crystal_size_max 0.40
_exptl_crystal_size_mid 0.12
_exptl_crystal_size_min 0.04
_refine_diff_density_max 0.377
_refine_diff_density_min -0.173
_refine_diff_density_rms 0.035
_refine_ls_abs_structure_details 'Flack H D (1983), Acta Cryst. A39, 876-881'
_refine_ls_abs_structure_Flack 0.04(5)
_refine_ls_extinction_method none
_refine_ls_goodness_of_fit_ref 1.049
_refine_ls_hydrogen_treatment constr
_refine_ls_matrix_type full
_refine_ls_number_parameters 261
_refine_ls_number_reflns 4050
_refine_ls_number_restraints 1
_refine_ls_restrained_S_all 1.049
_refine_ls_R_factor_all 0.0233
_refine_ls_R_factor_gt 0.0225
_refine_ls_shift/su_max 0.008
_refine_ls_shift/su_mean 0.000
_refine_ls_structure_factor_coef Fsqd
_refine_ls_weighting_details 'calc w=1/[\s^2^(Fo^2^)+(0.0426P)^2^+0.1645P] where P=(Fo^2^+2Fc^2^)/3'
_refine_ls_weighting_scheme calc
_refine_ls_wR_factor_gt 0.0620
_refine_ls_wR_factor_ref 0.0628
_reflns_number_gt 3956
_reflns_number_total 4050
_reflns_threshold_expression >2sigma(I)
_cod_data_source_file jo5006685_si_008.cif
_cod_data_source_block shelxl
_cod_depositor_comments
;
The following automatic conversions were performed:
'_atom_site_symetry_multiplicity' tag replaced with
'_atom_site_symmetry_multiplicity'.

Automatic conversion script
Id: cif_correct_tags 1440 2010-10-19 06:21:57Z saulius 

 Adding full bibliography for 4029464--4029472.cif.
;
_cod_original_sg_symbol_H-M 'P 21     '
_cod_database_code 4029472

loop_
_symmetry_equiv_pos_as_xyz
'x, y, z'
'-x, y+1/2, -z'

loop_
_atom_site_label
_atom_site_type_symbol
_atom_site_fract_x
_atom_site_fract_y
_atom_site_fract_z
_atom_site_U_iso_or_equiv
_atom_site_adp_type
_atom_site_occupancy
_atom_site_symmetry_multiplicity
_atom_site_calc_flag
_atom_site_refinement_flags
C1 C 0.20986(13) 0.23048(18) 0.26438(10) 0.0163(3) Uani 1 1 d .
C2 C 0.16479(14) 0.26474(19) 0.16790(10) 0.0181(3) Uani 1 1 d .
C3 C 0.13179(15) 0.1380(2) 0.10214(11) 0.0232(3) Uani 1 1 d .
H3 H 0.1011 0.1640 0.0385 0.031 Uiso 1 1 calc R
C4 C 0.14472(16) -0.0285(2) 0.13146(11) 0.0250(3) Uani 1 1 d .
H4 H 0.1257 -0.1149 0.0870 0.033 Uiso 1 1 calc R
C5 C 0.18612(14) -0.06642(19) 0.22734(11) 0.0237(3) Uani 1 1 d .
H5 H 0.1926 -0.1783 0.2474 0.032 Uiso 1 1 calc R
C6 C 0.21780(14) 0.06259(19) 0.29307(11) 0.0196(3) Uani 1 1 d .
H6 H 0.2447 0.0364 0.3572 0.026 Uiso 1 1 calc R
C7 C 0.49725(14) 0.51847(18) 0.42200(10) 0.0169(3) Uani 1 1 d .
C8 C 0.44295(15) 0.61253(19) 0.33330(10) 0.0200(3) Uani 1 1 d .
H8 H 0.3718 0.6949 0.3415 0.027 Uiso 1 1 calc R
C9 C 0.63608(15) 0.45932(19) 0.43063(10) 0.0202(3) Uani 1 1 d .
C10 C 0.75337(15) 0.42725(19) 0.44437(11) 0.0249(3) Uani 1 1 d .
C11 C 0.89801(16) 0.3910(3) 0.46359(15) 0.0435(4) Uani 1 1 d .
H11a H 0.9431 0.4840 0.4976 0.065 Uiso 1 1 calc R
H11b H 0.9346 0.3746 0.4038 0.065 Uiso 1 1 calc R
H11c H 0.9113 0.2907 0.5019 0.065 Uiso 1 1 calc R
C12 C 0.44599(14) 0.55946(19) 0.51677(10) 0.0203(3) Uani 1 1 d .
H12a H 0.4452 0.4587 0.5548 0.030 Uiso 1 1 calc R
H12b H 0.3559 0.6041 0.5049 0.030 Uiso 1 1 calc R
H12c H 0.5043 0.6416 0.5508 0.030 Uiso 1 1 calc R
C13 C 0.52820(17) 0.6510(2) 0.25456(11) 0.0255(3) Uani 1 1 d .
H13a H 0.5976 0.5656 0.2524 0.034 Uiso 1 1 calc R
H13b H 0.4728 0.6536 0.1927 0.034 Uiso 1 1 calc R
C14 C 0.82709(16) 0.9925(3) 0.32558(12) 0.0337(4) Uani 1 1 d .
H14a H 0.7807 1.0850 0.3514 0.051 Uiso 1 1 calc R
H14b H 0.9076 1.0332 0.3017 0.051 Uiso 1 1 calc R
H14c H 0.8511 0.9105 0.3752 0.051 Uiso 1 1 calc R
C15 C 0.80800(18) 0.7244(2) 0.16842(15) 0.0385(4) Uani 1 1 d .
H15a H 0.8470 0.6472 0.2168 0.058 Uiso 1 1 calc R
H15b H 0.8784 0.7743 0.1366 0.058 Uiso 1 1 calc R
H15c H 0.7464 0.6648 0.1223 0.058 Uiso 1 1 calc R
C16 C 0.64384(15) 1.0578(2) 0.13632(10) 0.0233(3) Uani 1 1 d .
C17 C 0.5618(2) 0.9718(3) 0.04989(13) 0.0413(4) Uani 1 1 d .
H17a H 0.5224 1.0562 0.0060 0.062 Uiso 1 1 calc R
H17b H 0.4914 0.9046 0.0719 0.062 Uiso 1 1 calc R
H17c H 0.6205 0.9009 0.0177 0.062 Uiso 1 1 calc R
C18 C 0.55072(19) 1.1751(2) 0.18549(13) 0.0360(4) Uani 1 1 d .
H18a H 0.6013 1.2277 0.2401 0.054 Uiso 1 1 calc R
H18b H 0.4778 1.1108 0.2062 0.054 Uiso 1 1 calc R
H18c H 0.5147 1.2603 0.1409 0.054 Uiso 1 1 calc R
C19 C 0.75754(18) 1.1618(2) 0.10125(13) 0.0367(4) Uani 1 1 d .
H19a H 0.7197 1.2423 0.0544 0.055 Uiso 1 1 calc R
H19b H 0.8182 1.0883 0.0727 0.055 Uiso 1 1 calc R
H19c H 0.8061 1.2201 0.1547 0.055 Uiso 1 1 calc R
N1 N 0.40444(12) 0.43390(15) 0.34216(8) 0.0172(3) Uani 1 1 d .
N2 N 0.15135(12) 0.43839(16) 0.13135(8) 0.0198(3) Uani 1 1 d .
O1 O 0.24492(10) 0.29672(14) 0.44509(7) 0.0214(2) Uani 1 1 d .
O2 O 0.15602(10) 0.52498(13) 0.33527(7) 0.0223(2) Uani 1 1 d .
O3 O 0.58759(11) 0.81026(14) 0.27579(8) 0.0264(2) Uani 1 1 d .
O4 O 0.04706(12) 0.47239(15) 0.07878(9) 0.0326(3) Uani 1 1 d .
O5 O 0.24423(11) 0.53606(14) 0.15235(7) 0.0262(2) Uani 1 1 d .
S1 S 0.24585(3) 0.38508(4) 0.35618(2) 0.01588(8) Uani 1 1 d .
Si1 Si 0.71484(4) 0.89337(5) 0.22598(3) 0.01995(10) Uani 1 1 d .

loop_
_atom_site_aniso_label
_atom_site_aniso_U_11
_atom_site_aniso_U_22
_atom_site_aniso_U_33
_atom_site_aniso_U_23
_atom_site_aniso_U_13
_atom_site_aniso_U_12
C1 0.0140(6) 0.0184(7) 0.0163(7) -0.0005(5) 0.0005(5) -0.0018(5)
C2 0.0164(7) 0.0184(7) 0.0194(7) 0.0018(6) 0.0010(5) 0.0007(5)
C3 0.0207(7) 0.0287(8) 0.0192(7) -0.0015(6) -0.0015(5) -0.0006(6)
C4 0.0227(7) 0.0230(8) 0.0284(8) -0.0081(6) -0.0007(6) -0.0011(6)
C5 0.0200(7) 0.0187(8) 0.0313(8) 0.0001(6) -0.0021(6) -0.0003(6)
C6 0.0166(6) 0.0209(7) 0.0205(7) 0.0021(6) -0.0013(5) -0.0011(6)
C7 0.0187(7) 0.0141(6) 0.0175(7) -0.0029(5) 0.0004(5) -0.0030(5)
C8 0.0229(7) 0.0180(7) 0.0185(7) 0.0010(6) -0.0003(6) -0.0060(6)
C9 0.0223(8) 0.0171(7) 0.0212(7) -0.0029(6) 0.0026(6) -0.0035(6)
C10 0.0236(8) 0.0224(9) 0.0287(8) -0.0078(6) 0.0022(6) -0.0035(6)
C11 0.0217(8) 0.0489(11) 0.0586(11) -0.0176(11) -0.0014(7) -0.0002(9)
C12 0.0239(7) 0.0209(7) 0.0159(7) -0.0025(6) 0.0013(5) -0.0012(6)
C13 0.0326(8) 0.0269(8) 0.0173(7) 0.0004(6) 0.0043(6) -0.0120(6)
C14 0.0261(8) 0.0479(11) 0.0262(8) -0.0012(8) -0.0004(6) -0.0070(7)
C15 0.0360(10) 0.0303(9) 0.0528(11) -0.0080(8) 0.0196(8) 0.0005(8)
C16 0.0262(7) 0.0257(8) 0.0187(7) 0.0017(6) 0.0060(6) -0.0043(7)
C17 0.0489(11) 0.0470(11) 0.0255(8) 0.0034(8) -0.0057(8) -0.0106(9)
C18 0.0409(10) 0.0298(9) 0.0386(10) 0.0078(8) 0.0103(8) 0.0088(8)
C19 0.0403(10) 0.0371(10) 0.0346(9) 0.0076(8) 0.0120(7) -0.0103(8)
N1 0.0201(6) 0.0184(6) 0.0130(5) -0.0007(4) 0.0013(4) -0.0037(5)
N2 0.0235(6) 0.0207(6) 0.0148(6) 0.0026(5) 0.0009(5) 0.0016(5)
O1 0.0263(5) 0.0247(6) 0.0132(5) 0.0014(4) 0.0025(4) -0.0050(4)
O2 0.0227(5) 0.0213(5) 0.0231(5) -0.0006(4) 0.0039(4) 0.0017(4)
O3 0.0302(6) 0.0194(5) 0.0316(6) 0.0005(5) 0.0120(5) -0.0050(5)
O4 0.0315(6) 0.0325(7) 0.0307(6) 0.0107(5) -0.0090(5) 0.0034(5)
O5 0.0334(6) 0.0222(6) 0.0221(5) 0.0034(4) -0.0006(4) -0.0060(5)
S1 0.01773(16) 0.01631(16) 0.01362(15) 0.00009(14) 0.00193(11) -0.00132(13)
Si1 0.01955(18) 0.01971(19) 0.02133(19) -0.00133(18) 0.00552(14) -0.00243(17)

loop_
_atom_type_symbol
_atom_type_description
_atom_type_scat_dispersion_real
_atom_type_scat_dispersion_imag
_atom_type_scat_source
C C 0.0033 0.0016 'International Tables Vol C Tables 4.2.6.8 and 6.1.1.4'
H H 0.0000 0.0000 'International Tables Vol C Tables 4.2.6.8 and 6.1.1.4'
N N 0.0061 0.0033 'International Tables Vol C Tables 4.2.6.8 and 6.1.1.4'
O O 0.0106 0.0060 'International Tables Vol C Tables 4.2.6.8 and 6.1.1.4'
S S 0.1246 0.1234 'International Tables Vol C Tables 4.2.6.8 and 6.1.1.4'
Si Si 0.0817 0.0704 'International Tables Vol C Tables 4.2.6.8 and 6.1.1.4'

loop_
_geom_angle_atom_site_label_1
_geom_angle_atom_site_label_2
_geom_angle_atom_site_label_3
_geom_angle
C6 C1 C2 117.77(13)
C6 C1 S1 116.78(11)
C2 C1 S1 125.26(11)
C3 C2 C1 121.89(14)
C3 C2 N2 116.50(12)
C1 C2 N2 121.60(13)
C2 C3 C4 119.43(14)
C3 C4 C5 119.98(14)
C6 C5 C4 119.97(14)
C5 C6 C1 120.90(13)
C9 C7 C8 118.53(12)
C9 C7 C12 114.44(12)
C8 C7 C12 119.72(12)
C9 C7 N1 114.13(11)
C8 C7 N1 58.66(8)
C12 C7 N1 120.09(11)
N1 C8 C7 61.53(9)
N1 C8 C13 115.58(12)
C7 C8 C13 122.14(13)
C10 C9 C7 172.21(15)
C9 C10 C11 178.39(17)
O3 C13 C8 106.64(12)
C19 C16 C18 109.16(14)
C19 C16 C17 109.32(13)
C18 C16 C17 109.26(14)
C19 C16 Si1 110.67(11)
C18 C16 Si1 108.59(10)
C17 C16 Si1 109.82(12)
C8 N1 C7 59.81(9)
C8 N1 S1 119.60(10)
C7 N1 S1 121.32(9)
O5 N2 O4 124.72(13)
O5 N2 C2 118.52(11)
O4 N2 C2 116.72(12)
C13 O3 Si1 126.19(10)
O1 S1 O2 119.26(6)
O1 S1 N1 108.78(6)
O2 S1 N1 112.01(6)
O1 S1 C1 105.65(6)
O2 S1 C1 108.53(6)
N1 S1 C1 100.82(6)
O3 Si1 C14 105.96(7)
O3 Si1 C15 109.95(7)
C14 Si1 C15 110.05(9)
O3 Si1 C16 108.09(6)
C14 Si1 C16 110.61(8)
C15 Si1 C16 111.99(8)

loop_
_geom_bond_atom_site_label_1
_geom_bond_atom_site_label_2
_geom_bond_distance
C1 C6 1.390(2)
C1 C2 1.3987(19)
C1 S1 1.7815(14)
C2 C3 1.376(2)
C2 N2 1.4691(19)
C3 C4 1.384(2)
C4 C5 1.390(2)
C5 C6 1.387(2)
C7 C9 1.451(2)
C7 C8 1.4938(19)
C7 C12 1.5126(19)
C7 N1 1.5192(17)
C8 N1 1.4761(18)
C8 C13 1.500(2)
C9 C10 1.188(2)
C10 C11 1.462(2)
C13 O3 1.4110(19)
C14 Si1 1.8550(16)
C15 Si1 1.8659(17)
C16 C19 1.528(2)
C16 C18 1.533(2)
C16 C17 1.537(2)
C16 Si1 1.8882(16)
N1 S1 1.6598(12)
N2 O5 1.2150(17)
N2 O4 1.2294(16)
O1 S1 1.4295(10)
O2 S1 1.4329(11)
O3 Si1 1.6539(11)
